data_1568960
loop_
_publ_author_name
'Salazar Marcano, David E.'
'Kalandia, Givi'
'Moussawi, Mhamad Aly'
'Van Hecke, Kristof'
'Parac-Vogt, Tatjana N'

_publ_section_title
;
 Rational synthesis of elusive organic-inorganic hybrid metal-oxo
 clusters: formation and post-functionalization of hexavanadates.
;
_journal_issue 20
_journal_name_full 'Chemical science'
_journal_page_first 5405
_journal_page_last 5414
_journal_paper_doi 10.1039/d3sc00038a
_journal_volume 14
_journal_year 2023
_chemical_formula_moiety 'C22 H36 N2 O25 V6, 2(C16 H36 N), 2(C H Cl3)'
_chemical_formula_sum 'C56 H110 Cl6 N4 O25 V6'
_chemical_formula_weight 1757.82
_space_group_crystal_system monoclinic
_space_group_IT_number 14
_space_group_name_Hall '-P 2ybc'
_space_group_name_H-M_alt 'P 1 21/c 1'
_atom_sites_solution_hydrogens mixed
_atom_sites_solution_primary dual
_audit_creation_date 2021-05-12
_audit_creation_method
;
Olex2 1.2
(compiled May 18 2018 14:05:52 for OlexSys, GUI svn.r5506)
;
_audit_update_record
;
2022-11-07 deposited with the CCDC.	2023-04-24 downloaded from the CCDC.
;
_cell_angle_alpha 90
_cell_angle_beta 90.0190(10)
_cell_angle_gamma 90
_cell_formula_units_Z 2
_cell_length_a 10.63100(10)
_cell_length_b 19.7400(2)
_cell_length_c 18.5098(2)
_cell_measurement_reflns_used 7001
_cell_measurement_temperature 100(2)
_cell_measurement_theta_max 73.5270
_cell_measurement_theta_min 3.2380
_cell_volume 3884.39(7)
_computing_cell_refinement 'CrysAlisPro 1.171.40.67a (Rigaku OD, 2019)'
_computing_data_collection 'CrysAlisPro 1.171.40.67a (Rigaku OD, 2019)'
_computing_data_reduction 'CrysAlisPro 1.171.40.67a (Rigaku OD, 2019)'
_computing_molecular_graphics 'Olex2 (Dolomanov et al., 2009)'
_computing_publication_material 'Olex2 (Dolomanov et al., 2009)'
_computing_structure_refinement 'ShelXL (Sheldrick, 2015)'
_computing_structure_solution 'ShelXT (Sheldrick, 2015)'
_diffrn_ambient_environment N~2~
_diffrn_ambient_temperature 100(2)
_diffrn_detector 'CCD plate'
_diffrn_detector_area_resol_mean 10.4839
_diffrn_detector_type Atlas
_diffrn_measured_fraction_theta_full 0.965
_diffrn_measured_fraction_theta_max 0.929
_diffrn_measurement_details
;
List of Runs (angles in degrees, time in seconds):

  # Type    Start    End  Width  t~exp~   \w     \q     \k     \f   Frames
#--------------------------------------------------------------------------
  1  \w    -87.00  -6.00   1.00    1.00    --  -41.68 125.00-120.00   81
  2  \w     27.00  98.00   1.00    1.00    --   41.68-125.00-150.00   71
  3  \w      6.00  83.00   1.00    1.00    --   41.68 -99.00-120.00   77
  4  \w    103.00 178.00   1.00    4.00    --  106.01  77.00-150.00   75
  5  \w    104.00 178.00   1.00    4.00    --  106.01 108.00 109.00   74
  6  \w     77.00 178.00   1.00    4.00    --  106.01  61.00   0.00  101
  7  \w     33.00 112.00   1.00    4.00    --  106.01-125.00-150.00   79
  8  \w     80.00 178.00   1.00    4.00    --  106.01  45.00 -60.00   98
  9  \w   -114.00 -12.00   1.00    1.00    --  -41.68 -65.00  94.00  102
 10  \w   -115.00 -86.00   1.00    1.00    --  -41.68 -57.00 -30.00   29
 11  \w   -115.00 -14.00   1.00    1.00    --  -41.68 -57.00-150.00  101
;
_diffrn_measurement_device 'four-circle diffractometer'
_diffrn_measurement_device_type 'SuperNova, Dual, Cu at home/near, Atlas'
_diffrn_measurement_method '\w scans'
_diffrn_orient_matrix_type 'CrysAlisPro convention (1999,Acta A55,543-557)'
_diffrn_orient_matrix_UB_11 0.0695678000
_diffrn_orient_matrix_UB_12 0.0394353000
_diffrn_orient_matrix_UB_13 -0.0596577000
_diffrn_orient_matrix_UB_21 0.1224132000
_diffrn_orient_matrix_UB_22 -0.0379981000
_diffrn_orient_matrix_UB_23 0.0186265000
_diffrn_orient_matrix_UB_31 -0.0343650000
_diffrn_orient_matrix_UB_32 -0.0555903000
_diffrn_orient_matrix_UB_33 -0.0549610000
_diffrn_radiation_monochromator mirror
_diffrn_radiation_probe x-ray
_diffrn_radiation_type CuK\a
_diffrn_radiation_wavelength 1.54184
_diffrn_reflns_av_R_equivalents 0.0464
_diffrn_reflns_av_unetI/netI 0.0608
_diffrn_reflns_Laue_measured_fraction_full 0.965
_diffrn_reflns_Laue_measured_fraction_max 0.929
_diffrn_reflns_limit_h_max 13
_diffrn_reflns_limit_h_min -12
_diffrn_reflns_limit_k_max 21
_diffrn_reflns_limit_k_min -24
_diffrn_reflns_limit_l_max 22
_diffrn_reflns_limit_l_min -23
_diffrn_reflns_number 19898
_diffrn_reflns_point_group_measured_fraction_full 0.965
_diffrn_reflns_point_group_measured_fraction_max 0.929
_diffrn_reflns_theta_full 67.684
_diffrn_reflns_theta_max 73.831
_diffrn_reflns_theta_min 3.273
_diffrn_source 'micro-focus sealed X-ray tube'
_diffrn_source_type 'SuperNova (Cu) X-ray Source'
_exptl_absorpt_coefficient_mu 8.333
_exptl_absorpt_correction_T_max 1.000
_exptl_absorpt_correction_T_min 0.687
_exptl_absorpt_correction_type gaussian
_exptl_absorpt_process_details
;
CrysAlisPro 1.171.40.67a (Rigaku Oxford Diffraction, 2019)
Numerical absorption correction based on gaussian integration over
			a multifaceted crystal model
Empirical absorption correction using spherical harmonics,
 implemented in SCALE3 ABSPACK scaling algorithm.
;
_exptl_crystal_colour 'clear orange'
_exptl_crystal_colour_lustre clear
_exptl_crystal_colour_primary orange
_exptl_crystal_density_diffrn 1.503
_exptl_crystal_description 'rect. Prism'
_exptl_crystal_F_000 1828
_exptl_crystal_size_max 0.372
_exptl_crystal_size_mid 0.076
_exptl_crystal_size_min 0.05
_refine_diff_density_max 0.612
_refine_diff_density_min -0.586
_refine_diff_density_rms 0.071
_refine_ls_extinction_method none
_refine_ls_goodness_of_fit_ref 1.095
_refine_ls_hydrogen_treatment mixed
_refine_ls_matrix_type full
_refine_ls_number_parameters 447
_refine_ls_number_reflns 7301
_refine_ls_number_restraints 1
_refine_ls_restrained_S_all 1.095
_refine_ls_R_factor_all 0.0558
_refine_ls_R_factor_gt 0.0418
_refine_ls_shift/su_max 0.001
_refine_ls_shift/su_mean 0.000
_refine_ls_structure_factor_coef Fsqd
_refine_ls_weighting_details 'w=1/[\s^2^(Fo^2^)+(0.0267P)^2^+1.4836P] where P=(Fo^2^+2Fc^2^)/3'
_refine_ls_weighting_scheme calc
_refine_ls_wR_factor_gt 0.0933
_refine_ls_wR_factor_ref 0.1057
_reflns_Friedel_coverage 0.000
_reflns_number_gt 6027
_reflns_number_total 7301
_reflns_threshold_expression 'I > 2\s(I)'
_cod_data_source_file d3sc00038a2.cif
_cod_data_source_block am49
_cod_depositor_comments 'Adding full bibliography for 1568959--1568960.cif.'
_cod_database_code 1568960
_shelx_shelxl_version_number 2018/3
_chemical_oxdiff_formula 'C56 H110 Cl6 N4 O25 V6'
_shelx_space_group_comment
;
The symmetry employed for this shelxl refinement is uniquely defined
by the following loop, which should always be used as a source of
symmetry information in preference to the above space-group names.
They are only intended as comments.
;
_shelx_estimated_absorpt_t_max 0.681
_shelx_estimated_absorpt_t_min 0.148
_reflns_odcompleteness_completeness 96.33
_reflns_odcompleteness_iscentric 1
_reflns_odcompleteness_theta 66.97
_olex2_refinement_description
;
1. Fixed Uiso
 At 1.2 times of:
  All C(H) groups, All C(H,H) groups
 At 1.5 times of:
  All C(H,H,H) groups
2. Restrained distances
 N1-H1
 0.88 with sigma of 0.01
3.a Ternary CH refined with riding coordinates:
 C28(H28)
3.b Secondary CH2 refined with riding coordinates:
 C2(H2A,H2B), C3(H3A,H3B), C4(H4A,H4B), C6(H6A,H6B), C8(H8A,H8B), C9(H9A,H9B),
 C10(H10A,H10B), C12(H12A,H12B), C13(H13A,H13B), C14(H14A,H14B), C16(H16A,H16B),
  C17(H17A,H17B), C18(H18A,H18B), C20(H20A,H20B), C21(H21A,H21B), C22(H22A,
 H22B), C24(H24A,H24B), C25(H25A,H25B), C26(H26A,H26B)
3.c Idealised Me refined as rotating group:
 C11(H11A,H11B,H11C), C15(H15A,H15B,H15C), C19(H19A,H19B,H19C), C23(H23A,H23B,
 H23C), C27(H27A,H27B,H27C)
;
_olex2_exptl_crystal_mounting_method 'mounted on a LithoLoop'
_olex2_submission_special_instructions 'No special instructions were received'
_oxdiff_exptl_absorpt_empirical_details
;
Empirical correction (ABSPACK) includes:
- Absorption correction using spherical harmonics
- Frame scaling
- B-factor correction
;
_oxdiff_exptl_absorpt_empirical_full_max 2.374
_oxdiff_exptl_absorpt_empirical_full_min 0.670

loop_
_space_group_symop_operation_xyz
'x, y, z'
'-x, y+1/2, -z+1/2'
'-x, -y, -z'
'x, -y-1/2, z-1/2'

loop_
_atom_site_label
_atom_site_type_symbol
_atom_site_fract_x
_atom_site_fract_y
_atom_site_fract_z
_atom_site_U_iso_or_equiv
_atom_site_adp_type
_atom_site_occupancy
_atom_site_site_symmetry_order
_atom_site_calc_flag
_atom_site_refinement_flags_posn
_atom_site_refinement_flags_adp
_atom_site_refinement_flags_occupancy
_atom_site_disorder_assembly
_atom_site_disorder_group
V1 V 0.44947(4) 0.43594(3) 0.90477(3) 0.01737(12) Uani 1 1 d . . . . .
V2 V 0.53593(4) 0.40134(3) 1.05665(3) 0.01794(12) Uani 1 1 d . . . . .
V3 V 0.69033(4) 0.50500(3) 0.94850(3) 0.01651(11) Uani 1 1 d . . . . .
O1 O 0.40754(17) 0.52826(10) 0.87018(11) 0.0179(4) Uani 1 1 d . . . . .
O2 O 0.28235(17) 0.44564(10) 0.95720(10) 0.0156(4) Uani 1 1 d . . . . .
O3 O 0.29623(17) 0.57807(10) 0.98645(11) 0.0167(4) Uani 1 1 d . . . . .
O4 O 0.1087(2) 0.60564(12) 0.74683(13) 0.0309(5) Uani 1 1 d . . . . .
O5 O -0.1285(2) 0.59816(11) 0.69610(12) 0.0265(5) Uani 1 1 d . . . . .
O6 O -0.1057(3) 0.48820(13) 0.66857(14) 0.0412(6) Uani 1 1 d . . . . .
O7 O 0.500000 0.500000 1.000000 0.0153(6) Uani 1 2 d S T P . .
O8 O 0.61217(18) 0.44939(11) 0.88253(11) 0.0197(4) Uani 1 1 d . . . . .
O9 O 0.62771(18) 0.58194(10) 0.91167(11) 0.0201(4) Uani 1 1 d . . . . .
O10 O 0.83551(19) 0.50330(11) 0.92331(11) 0.0216(4) Uani 1 1 d . . . . .
O11 O 0.39522(19) 0.39486(11) 0.83705(12) 0.0229(5) Uani 1 1 d . . . . .
O12 O 0.48498(18) 0.36767(10) 0.97106(12) 0.0194(4) Uani 1 1 d . . . . .
O13 O 0.57830(19) 0.33594(10) 1.10171(12) 0.0229(4) Uani 1 1 d . . . . .
N1 N 0.0595(2) 0.54095(14) 0.84512(14) 0.0199(5) Uani 1 1 d D . . . .
C1 C 0.1799(3) 0.53239(14) 0.88255(15) 0.0161(6) Uani 1 1 d . . . . .
C2 C 0.1874(3) 0.58562(15) 0.94242(16) 0.0183(6) Uani 1 1 d . . . . .
H2A H 0.188095 0.631285 0.920313 0.022 Uiso 1 1 calc R . . . .
H2B H 0.111515 0.582160 0.973145 0.022 Uiso 1 1 calc R . . . .
C3 C 0.2925(2) 0.53925(16) 0.83092(15) 0.0180(6) Uani 1 1 d . . . . .
H3A H 0.285142 0.505617 0.791473 0.022 Uiso 1 1 calc R . . . .
H3B H 0.293038 0.585058 0.809154 0.022 Uiso 1 1 calc R . . . .
C4 C 0.1742(2) 0.46114(14) 0.91493(15) 0.0164(6) Uani 1 1 d . . . . .
H4A H 0.098171 0.457294 0.945563 0.020 Uiso 1 1 calc R . . . .
H4B H 0.166636 0.427628 0.875370 0.020 Uiso 1 1 calc R . . . .
C5 C 0.0330(3) 0.57712(15) 0.78536(16) 0.0205(6) Uani 1 1 d . . . . .
C6 C -0.1080(3) 0.58152(17) 0.77013(17) 0.0242(7) Uani 1 1 d . . . . .
H6A H -0.148408 0.537556 0.781304 0.029 Uiso 1 1 calc R . . . .
H6B H -0.146455 0.616589 0.801342 0.029 Uiso 1 1 calc R . . . .
C7 C -0.1218(3) 0.54551(17) 0.64935(19) 0.0267(7) Uani 1 1 d . . . . .
C8 C -0.1346(3) 0.56943(18) 0.57287(19) 0.0323(8) Uani 1 1 d . . . . .
H8A H -0.052180 0.586940 0.556365 0.039 Uiso 1 1 calc R . . . .
H8B H -0.195187 0.607485 0.571514 0.039 Uiso 1 1 calc R . . . .
C9 C -0.1780(4) 0.51535(19) 0.5210(2) 0.0354(8) Uani 1 1 d . . . . .
H9A H -0.264006 0.500957 0.534687 0.042 Uiso 1 1 calc R . . . .
H9B H -0.122108 0.475487 0.525689 0.042 Uiso 1 1 calc R . . . .
C10 C -0.1790(4) 0.5381(2) 0.4428(2) 0.0409(9) Uani 1 1 d . . . . .
H10A H -0.092411 0.550534 0.428285 0.049 Uiso 1 1 calc R . . . .
H10B H -0.232182 0.579087 0.438295 0.049 Uiso 1 1 calc R . . . .
C11 C -0.2286(5) 0.4835(2) 0.3916(2) 0.0516(11) Uani 1 1 d . . . . .
H11A H -0.225997 0.500361 0.341801 0.077 Uiso 1 1 calc GR . . . .
H11B H -0.315581 0.472277 0.404479 0.077 Uiso 1 1 calc GR . . . .
H11C H -0.176158 0.442864 0.395622 0.077 Uiso 1 1 calc GR . . . .
Cl1 Cl 0.30422(12) 0.22989(6) 1.04942(9) 0.0704(4) Uani 1 1 d . . . . .
Cl2 Cl 0.18253(11) 0.26601(5) 0.91517(6) 0.0528(3) Uani 1 1 d . . . . .
Cl3 Cl 0.09936(8) 0.32513(5) 1.04942(5) 0.0408(2) Uani 1 1 d . . . . .
C28 C 0.2296(3) 0.29458(17) 1.0016(2) 0.0308(8) Uani 1 1 d . . . . .
H28 H 0.290705 0.332626 0.995139 0.037 Uiso 1 1 calc R . . . .
N2 N 0.7077(2) 0.28256(14) 0.77928(15) 0.0251(6) Uani 1 1 d . . . . .
C12 C 0.7254(3) 0.29255(17) 0.85988(19) 0.0291(7) Uani 1 1 d . . . . .
H12A H 0.642388 0.302094 0.881831 0.035 Uiso 1 1 calc R . . . .
H12B H 0.779030 0.332923 0.867573 0.035 Uiso 1 1 calc R . . . .
C13 C 0.7843(4) 0.23287(17) 0.8993(2) 0.0331(8) Uani 1 1 d . . . . .
H13A H 0.730500 0.192338 0.893259 0.040 Uiso 1 1 calc R . . . .
H13B H 0.867717 0.222781 0.878053 0.040 Uiso 1 1 calc R . . . .
C14 C 0.7992(3) 0.24839(19) 0.9786(2) 0.0364(8) Uani 1 1 d . . . . .
H14A H 0.714989 0.255652 1.000134 0.044 Uiso 1 1 calc R . . . .
H14B H 0.847621 0.290902 0.984140 0.044 Uiso 1 1 calc R . . . .
C15 C 0.8659(4) 0.1920(2) 1.0196(2) 0.0428(9) Uani 1 1 d . . . . .
H15A H 0.947453 0.182866 0.996933 0.064 Uiso 1 1 calc GR . . . .
H15B H 0.814264 0.150834 1.018274 0.064 Uiso 1 1 calc GR . . . .
H15C H 0.878799 0.205845 1.069856 0.064 Uiso 1 1 calc GR . . . .
C16 C 0.8326(3) 0.26651(17) 0.74283(19) 0.0278(7) Uani 1 1 d . . . . .
H16A H 0.863351 0.222624 0.761790 0.033 Uiso 1 1 calc R . . . .
H16B H 0.817072 0.260563 0.690476 0.033 Uiso 1 1 calc R . . . .
C17 C 0.9363(3) 0.31850(18) 0.7521(2) 0.0316(8) Uani 1 1 d . . . . .
H17A H 0.950411 0.327245 0.804154 0.038 Uiso 1 1 calc R . . . .
H17B H 0.911334 0.361634 0.728904 0.038 Uiso 1 1 calc R . . . .
C18 C 1.0568(3) 0.2923(2) 0.7179(2) 0.0474(11) Uani 1 1 d . . . . .
H18A H 1.040469 0.281680 0.666471 0.057 Uiso 1 1 calc R . . . .
H18B H 1.081917 0.249798 0.742290 0.057 Uiso 1 1 calc R . . . .
C19 C 1.1646(4) 0.3429(3) 0.7226(2) 0.0523(12) Uani 1 1 d . . . . .
H19A H 1.237377 0.325288 0.696079 0.078 Uiso 1 1 calc GR . . . .
H19B H 1.187624 0.349737 0.773391 0.078 Uiso 1 1 calc GR . . . .
H19C H 1.138356 0.386137 0.701497 0.078 Uiso 1 1 calc GR . . . .
C20 C 0.6218(3) 0.22253(17) 0.76484(19) 0.0284(7) Uani 1 1 d . . . . .
H20A H 0.662551 0.181181 0.784072 0.034 Uiso 1 1 calc R . . . .
H20B H 0.613422 0.216792 0.711919 0.034 Uiso 1 1 calc R . . . .
C21 C 0.4906(3) 0.22812(18) 0.7974(2) 0.0356(8) Uani 1 1 d . . . . .
H21A H 0.452465 0.272016 0.783648 0.043 Uiso 1 1 calc R . . . .
H21B H 0.496362 0.226467 0.850792 0.043 Uiso 1 1 calc R . . . .
C22 C 0.4075(3) 0.17010(18) 0.7706(2) 0.0373(9) Uani 1 1 d . . . . .
H22A H 0.319644 0.179050 0.785448 0.045 Uiso 1 1 calc R . . . .
H22B H 0.409703 0.169492 0.717100 0.045 Uiso 1 1 calc R . . . .
C23 C 0.4458(4) 0.1010(2) 0.7982(3) 0.0568(13) Uani 1 1 d . . . . .
H23A H 0.528030 0.088793 0.778128 0.085 Uiso 1 1 calc GR . . . .
H23B H 0.383139 0.067352 0.783309 0.085 Uiso 1 1 calc GR . . . .
H23C H 0.451016 0.102050 0.851042 0.085 Uiso 1 1 calc GR . . . .
C24 C 0.6520(3) 0.34764(16) 0.7491(2) 0.0301(7) Uani 1 1 d . . . . .
H24A H 0.576495 0.359355 0.777752 0.036 Uiso 1 1 calc R . . . .
H24B H 0.714023 0.384523 0.755898 0.036 Uiso 1 1 calc R . . . .
C25 C 0.6153(4) 0.3454(2) 0.6700(2) 0.0417(9) Uani 1 1 d . . . . .
H25A H 0.689629 0.333052 0.640537 0.050 Uiso 1 1 calc R . . . .
H25B H 0.550213 0.310168 0.662604 0.050 Uiso 1 1 calc R . . . .
C26 C 0.5653(4) 0.4130(2) 0.6455(3) 0.0494(11) Uani 1 1 d . . . . .
H26A H 0.630893 0.447878 0.652952 0.059 Uiso 1 1 calc R . . . .
H26B H 0.491873 0.425277 0.675638 0.059 Uiso 1 1 calc R . . . .
C27 C 0.5262(4) 0.4129(2) 0.5664(3) 0.0605(14) Uani 1 1 d . . . . .
H27A H 0.599666 0.403534 0.536113 0.091 Uiso 1 1 calc GR . . . .
H27B H 0.491357 0.457343 0.553765 0.091 Uiso 1 1 calc GR . . . .
H27C H 0.462290 0.377925 0.558531 0.091 Uiso 1 1 calc GR . . . .
H1 H -0.005(3) 0.526(2) 0.870(2) 0.073 Uiso 1 1 d DR . . . .

loop_
_atom_site_aniso_label
_atom_site_aniso_U_11
_atom_site_aniso_U_22
_atom_site_aniso_U_33
_atom_site_aniso_U_23
_atom_site_aniso_U_13
_atom_site_aniso_U_12
V1 0.0151(2) 0.0204(3) 0.0166(2) -0.00381(19) 0.00017(19) 0.00280(19)
V2 0.0150(2) 0.0178(3) 0.0209(3) 0.00421(19) -0.0010(2) -0.00113(19)
V3 0.0122(2) 0.0237(3) 0.0136(2) 0.00167(19) 0.00270(18) -0.00017(19)
O1 0.0141(9) 0.0227(11) 0.0167(10) 0.0020(8) 0.0005(8) 0.0003(8)
O2 0.0148(9) 0.0187(10) 0.0132(9) 0.0019(7) -0.0005(8) -0.0010(8)
O3 0.0121(9) 0.0207(10) 0.0174(10) 0.0008(8) -0.0016(8) 0.0019(8)
O4 0.0240(11) 0.0362(13) 0.0326(13) 0.0159(10) -0.0022(10) -0.0019(10)
O5 0.0268(11) 0.0328(13) 0.0199(11) 0.0019(9) -0.0051(9) 0.0057(10)
O6 0.0652(18) 0.0288(13) 0.0295(13) 0.0052(10) -0.0016(13) 0.0014(12)
O7 0.0141(13) 0.0178(14) 0.0140(13) -0.0002(10) -0.0001(11) -0.0002(11)
O8 0.0145(9) 0.0271(11) 0.0174(10) -0.0030(8) 0.0000(8) 0.0020(8)
O9 0.0152(9) 0.0238(11) 0.0213(11) 0.0062(8) 0.0017(8) -0.0013(8)
O10 0.0157(9) 0.0333(12) 0.0158(10) 0.0020(8) 0.0016(8) -0.0006(9)
O11 0.0186(10) 0.0278(12) 0.0223(11) -0.0072(9) -0.0011(9) 0.0032(9)
O12 0.0171(9) 0.0160(10) 0.0251(11) -0.0003(8) -0.0018(8) 0.0022(8)
O13 0.0209(10) 0.0206(11) 0.0272(12) 0.0046(9) 0.0002(9) -0.0006(8)
N1 0.0118(11) 0.0317(14) 0.0164(12) 0.0029(10) 0.0007(10) -0.0017(10)
C1 0.0156(13) 0.0188(14) 0.0138(13) 0.0028(11) -0.0014(11) -0.0011(11)
C2 0.0141(13) 0.0207(15) 0.0200(14) 0.0000(11) -0.0003(11) 0.0031(11)
C3 0.0112(12) 0.0294(16) 0.0134(13) 0.0021(11) -0.0020(11) 0.0008(11)
C4 0.0124(12) 0.0196(14) 0.0172(13) 0.0014(11) -0.0006(11) -0.0016(11)
C5 0.0209(14) 0.0225(16) 0.0182(14) -0.0026(12) -0.0024(12) 0.0023(12)
C6 0.0215(15) 0.0339(18) 0.0171(15) 0.0022(12) -0.0007(12) 0.0050(13)
C7 0.0266(16) 0.0273(17) 0.0261(17) 0.0008(13) -0.0008(14) -0.0003(13)
C8 0.0383(19) 0.0344(19) 0.0243(17) 0.0034(14) -0.0025(15) -0.0017(15)
C9 0.0391(19) 0.037(2) 0.0297(19) -0.0008(15) -0.0031(16) -0.0029(16)
C10 0.050(2) 0.046(2) 0.0262(19) -0.0034(16) -0.0041(17) 0.0033(19)
C11 0.066(3) 0.055(3) 0.034(2) -0.0094(19) -0.008(2) 0.000(2)
Cl1 0.0631(7) 0.0409(6) 0.1071(11) 0.0273(6) -0.0232(7) 0.0066(5)
Cl2 0.0720(7) 0.0455(6) 0.0408(5) -0.0081(4) 0.0112(5) -0.0140(5)
Cl3 0.0340(4) 0.0429(5) 0.0456(5) -0.0049(4) 0.0101(4) -0.0052(4)
C28 0.0238(15) 0.0263(18) 0.042(2) 0.0064(15) 0.0014(15) -0.0012(13)
N2 0.0221(13) 0.0262(14) 0.0269(14) -0.0088(11) 0.0026(11) 0.0015(11)
C12 0.0308(17) 0.0275(17) 0.0289(18) -0.0102(13) 0.0069(14) -0.0004(14)
C13 0.0408(19) 0.0270(18) 0.0317(18) -0.0083(14) 0.0030(16) -0.0007(15)
C14 0.0368(19) 0.039(2) 0.0333(19) -0.0129(16) -0.0001(16) 0.0014(16)
C15 0.050(2) 0.045(2) 0.033(2) -0.0040(17) 0.0039(18) -0.0065(19)
C16 0.0241(15) 0.0287(18) 0.0305(17) -0.0101(13) 0.0052(14) 0.0054(13)
C17 0.0242(16) 0.0353(19) 0.0354(19) -0.0052(15) 0.0040(15) -0.0018(14)
C18 0.0226(17) 0.081(3) 0.039(2) -0.025(2) 0.0038(16) -0.0062(19)
C19 0.0309(19) 0.093(4) 0.033(2) -0.007(2) 0.0025(17) -0.012(2)
C20 0.0276(16) 0.0246(17) 0.0329(18) -0.0114(13) 0.0004(14) -0.0036(13)
C21 0.0279(17) 0.0280(18) 0.051(2) -0.0113(16) 0.0051(17) 0.0009(14)
C22 0.0260(17) 0.036(2) 0.050(2) -0.0065(17) 0.0037(17) -0.0063(15)
C23 0.033(2) 0.043(2) 0.094(4) 0.001(2) 0.014(2) -0.0040(18)
C24 0.0308(17) 0.0216(17) 0.0378(19) -0.0091(14) 0.0078(15) 0.0027(13)
C25 0.046(2) 0.036(2) 0.044(2) -0.0064(17) -0.0030(19) 0.0080(18)
C26 0.045(2) 0.035(2) 0.069(3) 0.013(2) 0.005(2) 0.0063(18)
C27 0.046(2) 0.060(3) 0.076(4) 0.030(3) -0.014(2) -0.011(2)

loop_
_atom_type_symbol
_atom_type_description
_atom_type_scat_dispersion_real
_atom_type_scat_dispersion_imag
_atom_type_scat_source
C C 0.0181 0.0091 'International Tables Vol C Tables 4.2.6.8 and 6.1.1.4'
H H 0.0000 0.0000 'International Tables Vol C Tables 4.2.6.8 and 6.1.1.4'
Cl Cl 0.3639 0.7018 'International Tables Vol C Tables 4.2.6.8 and 6.1.1.4'
N N 0.0311 0.0180 'International Tables Vol C Tables 4.2.6.8 and 6.1.1.4'
O O 0.0492 0.0322 'International Tables Vol C Tables 4.2.6.8 and 6.1.1.4'
V V 0.0687 2.1097 'International Tables Vol C Tables 4.2.6.8 and 6.1.1.4'

loop_
_exptl_crystal_face_index_h
_exptl_crystal_face_index_k
_exptl_crystal_face_index_l
_exptl_crystal_face_perp_dist
0 10 7 0.0410
0 -10 -7 0.0090
7 2 -1 0.1997
-7 -2 1 0.1617
0 -4 11 0.0308
1 10 -8 0.0480
2 9 8 0.0787
0 5 -11 0.0223

loop_
_geom_angle_atom_site_label_1
_geom_angle_atom_site_label_2
_geom_angle_atom_site_label_3
_geom_angle
_geom_angle_site_symmetry_1
_geom_angle_site_symmetry_3
_geom_angle_publ_flag
V3 V1 V2 66.153(16) . . ?
O1 V1 V2 125.04(6) . . ?
O1 V1 V3 82.06(6) . . ?
O1 V1 O2 82.60(8) . . ?
O1 V1 O7 77.80(6) . . ?
O2 V1 V2 81.00(6) . . ?
O2 V1 V3 124.89(6) . . ?
O2 V1 O7 77.30(6) . . ?
O7 V1 V2 47.479(13) . . ?
O7 V1 V3 47.755(13) . . ?
O8 V1 V2 87.38(7) . . ?
O8 V1 V3 34.58(7) . . ?
O8 V1 O1 90.37(9) . . ?
O8 V1 O2 159.40(9) . . ?
O8 V1 O7 82.30(7) . . ?
O8 V1 O12 93.61(9) . . ?
O11 V1 V2 136.09(9) . . ?
O11 V1 V3 138.25(8) . . ?
O11 V1 O1 97.58(10) . . ?
O11 V1 O2 96.13(9) . . ?
O11 V1 O7 172.32(8) . . ?
O11 V1 O8 104.00(10) . . ?
O11 V1 O12 102.85(11) . . ?
O12 V1 V2 33.40(6) . . ?
O12 V1 V3 88.75(6) . . ?
O12 V1 O1 157.54(9) . . ?
O12 V1 O2 86.02(8) . . ?
O12 V1 O7 80.85(7) . . ?
V1 V2 V3 66.052(16) . 3_667 ?
O1 V2 V1 123.57(6) 3_667 . ?
O1 V2 V3 80.70(6) 3_667 3_667 ?
O1 V2 O7 76.59(6) 3_667 . ?
O3 V2 V1 81.63(6) 3_667 . ?
O3 V2 V3 124.87(6) 3_667 3_667 ?
O3 V2 O1 82.12(8) 3_667 3_667 ?
O3 V2 O7 77.80(6) 3_667 . ?
O7 V2 V1 47.205(14) . . ?
O7 V2 V3 47.317(13) . 3_667 ?
O9 V2 V1 88.24(7) 3_667 . ?
O9 V2 V3 33.18(6) 3_667 3_667 ?
O9 V2 O1 86.85(9) 3_667 3_667 ?
O9 V2 O3 157.40(9) 3_667 3_667 ?
O9 V2 O7 80.49(6) 3_667 . ?
O12 V2 V1 34.66(6) . . ?
O12 V2 V3 87.65(6) . 3_667 ?
O12 V2 O1 158.08(9) . 3_667 ?
O12 V2 O3 89.55(9) . 3_667 ?
O12 V2 O7 81.85(7) . . ?
O12 V2 O9 93.53(9) . 3_667 ?
O13 V2 V1 138.49(9) . . ?
O13 V2 V3 136.89(8) . 3_667 ?
O13 V2 O1 96.96(10) . 3_667 ?
O13 V2 O3 96.95(10) . 3_667 ?
O13 V2 O7 172.10(8) . . ?
O13 V2 O9 103.94(10) . 3_667 ?
O13 V2 O12 104.19(11) . . ?
V1 V3 V2 66.018(16) . 3_667 ?
O2 V3 V1 124.93(6) 3_667 . ?
O2 V3 V2 81.20(6) 3_667 3_667 ?
O2 V3 O3 82.40(8) 3_667 3_667 ?
O2 V3 O7 77.47(5) 3_667 . ?
O3 V3 V1 81.61(6) 3_667 . ?
O3 V3 V2 124.31(6) 3_667 3_667 ?
O3 V3 O7 77.08(5) 3_667 . ?
O7 V3 V1 47.630(13) . . ?
O7 V3 V2 47.468(13) . 3_667 ?
O8 V3 V1 33.68(6) . . ?
O8 V3 V2 89.13(6) . 3_667 ?
O8 V3 O2 157.82(9) . 3_667 ?
O8 V3 O3 86.77(9) . 3_667 ?
O8 V3 O7 81.28(6) . . ?
O9 V3 V1 88.03(7) . . ?
O9 V3 V2 34.71(6) . 3_667 ?
O9 V3 O2 88.46(9) . 3_667 ?
O9 V3 O3 158.69(9) . 3_667 ?
O9 V3 O7 82.17(6) . . ?
O9 V3 O8 94.90(10) . . ?
O10 V3 V1 136.60(8) . . ?
O10 V3 V2 139.64(8) . 3_667 ?
O10 V3 O2 97.04(10) . 3_667 ?
O10 V3 O3 94.99(9) . 3_667 ?
O10 V3 O7 170.80(8) . . ?
O10 V3 O8 103.16(10) . . ?
O10 V3 O9 105.24(10) . . ?
V1 O1 V2 110.31(9) . 3_667 ?
C3 O1 V1 119.52(17) . . ?
C3 O1 V2 118.99(17) . 3_667 ?
V3 O2 V1 109.41(9) 3_667 . ?
C4 O2 V1 117.61(16) . . ?
C4 O2 V3 119.14(16) . 3_667 ?
V2 O3 V3 109.70(9) 3_667 3_667 ?
C2 O3 V2 118.44(17) . 3_667 ?
C2 O3 V3 118.65(17) . 3_667 ?
C7 O5 C6 115.4(3) . . ?
V1 O7 V1 180.0 3_667 . ?
V1 O7 V2 94.686(19) . 3_667 ?
V1 O7 V2 85.316(19) 3_667 3_667 ?
V1 O7 V2 85.316(19) . . ?
V1 O7 V2 94.682(19) 3_667 . ?
V1 O7 V3 95.385(18) 3_667 . ?
V1 O7 V3 95.385(18) . 3_667 ?
V1 O7 V3 84.615(18) . . ?
V1 O7 V3 84.614(18) 3_667 3_667 ?
V2 O7 V2 180.0 . 3_667 ?
V3 O7 V2 85.217(18) 3_667 . ?
V3 O7 V2 85.215(18) . 3_667 ?
V3 O7 V2 94.785(18) . . ?
V3 O7 V2 94.783(18) 3_667 3_667 ?
V3 O7 V3 180.0 3_667 . ?
V1 O8 V3 111.74(11) . . ?
V3 O9 V2 112.11(10) . 3_667 ?
V2 O12 V1 111.94(10) . . ?
C5 N1 C1 129.2(2) . . ?
N1 C1 C2 108.0(2) . . ?
N1 C1 C3 112.1(2) . . ?
N1 C1 C4 104.8(2) . . ?
C2 C1 C3 110.4(2) . . ?
C2 C1 C4 110.5(2) . . ?
C4 C1 C3 110.8(2) . . ?
O3 C2 C1 112.7(2) . . ?
O1 C3 C1 109.5(2) . . ?
O2 C4 C1 112.3(2) . . ?
O4 C5 N1 126.2(3) . . ?
O4 C5 C6 121.0(3) . . ?
N1 C5 C6 112.8(3) . . ?
O5 C6 C5 109.9(2) . . ?
O5 C7 C8 110.9(3) . . ?
O6 C7 O5 122.8(3) . . ?
O6 C7 C8 126.2(3) . . ?
C7 C8 C9 113.9(3) . . ?
C8 C9 C10 113.6(3) . . ?
C9 C10 C11 112.7(4) . . ?
Cl1 C28 Cl2 110.7(2) . . ?
Cl1 C28 Cl3 110.8(2) . . ?
Cl3 C28 Cl2 110.09(18) . . ?
C12 N2 C16 110.7(2) . . ?
C12 N2 C20 110.4(3) . . ?
C12 N2 C24 107.5(2) . . ?
C20 N2 C16 106.5(2) . . ?
C20 N2 C24 111.2(3) . . ?
C24 N2 C16 110.6(3) . . ?
N2 C12 C13 115.0(3) . . ?
C14 C13 C12 110.6(3) . . ?
C13 C14 C15 112.6(3) . . ?
C17 C16 N2 116.3(3) . . ?
C16 C17 C18 109.6(3) . . ?
C17 C18 C19 112.8(4) . . ?
N2 C20 C21 115.1(3) . . ?
C20 C21 C22 110.2(3) . . ?
C23 C22 C21 114.2(3) . . ?
C25 C24 N2 115.5(3) . . ?
C26 C25 C24 110.8(3) . . ?
C25 C26 C27 112.7(4) . . ?

loop_
_geom_bond_atom_site_label_1
_geom_bond_atom_site_label_2
_geom_bond_distance
_geom_bond_site_symmetry_2
_geom_bond_publ_flag
V1 V2 3.0353(7) . ?
V1 V3 3.0114(7) . ?
V1 O1 1.982(2) . ?
V1 O2 2.0338(19) . ?
V1 O7 2.2347(5) . ?
V1 O8 1.798(2) . ?
V1 O11 1.600(2) . ?
V1 O12 1.861(2) . ?
V2 V3 3.0354(7) 3_667 ?
V2 O1 2.031(2) 3_667 ?
V2 O3 1.997(2) 3_667 ?
V2 O7 2.2446(5) . ?
V2 O9 1.866(2) 3_667 ?
V2 O12 1.801(2) . ?
V2 O13 1.602(2) . ?
V3 O2 2.020(2) 3_667 ?
V3 O3 2.039(2) 3_667 ?
V3 O7 2.2392(5) . ?
V3 O8 1.840(2) . ?
V3 O9 1.793(2) . ?
V3 O10 1.613(2) . ?
O1 C3 1.439(3) . ?
O2 C4 1.424(3) . ?
O3 C2 1.422(3) . ?
O4 C5 1.214(4) . ?
O5 C6 1.426(4) . ?
O5 C7 1.354(4) . ?
O6 C7 1.198(4) . ?
N1 C1 1.465(4) . ?
N1 C5 1.346(4) . ?
C1 C2 1.529(4) . ?
C1 C3 1.537(4) . ?
C1 C4 1.530(4) . ?
C5 C6 1.528(4) . ?
C7 C8 1.498(5) . ?
C8 C9 1.508(5) . ?
C9 C10 1.516(5) . ?
C10 C11 1.530(5) . ?
Cl1 C28 1.744(4) . ?
Cl2 C28 1.768(4) . ?
Cl3 C28 1.751(4) . ?
N2 C12 1.517(4) . ?
N2 C16 1.524(4) . ?
N2 C20 1.519(4) . ?
N2 C24 1.520(4) . ?
C12 C13 1.521(5) . ?
C13 C14 1.508(5) . ?
C14 C15 1.522(5) . ?
C16 C17 1.516(4) . ?
C17 C18 1.519(5) . ?
C18 C19 1.523(5) . ?
C20 C21 1.525(4) . ?
C21 C22 1.529(5) . ?
C22 C23 1.513(6) . ?
C24 C25 1.516(5) . ?
C25 C26 1.506(5) . ?
C26 C27 1.521(7) . ?

loop_
_exptl_oxdiff_crystal_face_indexfrac_h
_exptl_oxdiff_crystal_face_indexfrac_k
_exptl_oxdiff_crystal_face_indexfrac_l
_exptl_oxdiff_crystal_face_x
_exptl_oxdiff_crystal_face_y
_exptl_oxdiff_crystal_face_z
-0.2990 10.0696 7.4218 -0.0665 -0.2810 -0.9574
0.2990 -10.0696 -7.4218 0.0665 0.2810 0.9574
6.8302 1.6563 -0.7085 0.5827 0.7600 -0.2879
-6.8302 -1.6563 0.7085 -0.5827 -0.7600 0.2879
0.2663 -3.7160 11.4864 -0.8133 0.3878 -0.4339
0.6960 9.6194 -7.8402 0.8955 -0.4264 -0.1278
1.6479 9.3824 7.6664 0.0273 -0.0120 -0.9996
-0.0263 5.3590 -10.9102 0.8604 -0.4101 0.3026
